data_7009688
loop_
_publ_author_name
'Chi, Yun'
'Lan, Jing-Wen'
'Ching, Wei-Li'
'Peng, Shie-Ming'
'Lee, Gene-Hsiang'

_publ_section_title
;
 Syntheses and characterization of mixed acetylacetonate--catecholate
 complexes of zirconium, [Zr3(acac)4(cat)4(MeOH)2], [Zr(acac)2(DBcat)]2
 (H2DBcat&#x2005;=&#x2005;3,5-di-tert-butylcatechol) and
 [Zr4(\m4-O)(acac)4(DBcat)3(OMe)4(MeOH)]
;
_journal_issue 17
_journal_name_full 'Journal of the Chemical Society, Dalton Transactions'
_journal_page_first 2923
_journal_paper_doi 10.1039/b002705g
_journal_year 2000
_chemical_formula_moiety 'C73 H118 O23 Cl6 Zr4 '
_chemical_formula_sum 'C73 H118 Cl6 O23 Zr4'
_chemical_formula_weight 1941.30
_chemical_name_systematic ?
_space_group_IT_number 2
_symmetry_cell_setting triclinic
_symmetry_space_group_name_Hall '-P 1'
_symmetry_space_group_name_H-M 'P -1'
_cell_angle_alpha 75.947(20)
_cell_angle_beta 85.394(20)
_cell_angle_gamma 82.520(19)
_cell_formula_units_Z 2
_cell_length_a 13.234(3)
_cell_length_b 14.387(3)
_cell_length_c 25.277(4)
_cell_measurement_reflns_used 25
_cell_measurement_temperature 295
_cell_measurement_theta_max 12.81
_cell_measurement_theta_min 7.55
_cell_volume 4623.0(17)
_computing_cell_refinement CAD4-express
_computing_data_collection CAD4-express
_computing_data_reduction 'NRCVAX DATRD2'
_computing_molecular_graphics 'NRCVAX ORTEP'
_computing_publication_material 'NRCVAX TABLES'
_computing_structure_refinement 'NRCVAX LSTSQ'
_computing_structure_solution 'NRCVAX SOLVER'
_diffrn_ambient_temperature 295
_diffrn_measurement_device 'Nonius CAD-4    '
_diffrn_measurement_method 'Theta/2theta scan b/P/b '
_diffrn_radiation_monochromator graphite
_diffrn_radiation_source 'xray tube'
_diffrn_radiation_type 'Molybdenum K\a'
_diffrn_radiation_wavelength 0.71073
_diffrn_reflns_av_R_equivalents 0.010
_diffrn_reflns_limit_h_max 15
_diffrn_reflns_limit_h_min -15
_diffrn_reflns_limit_k_max 17
_diffrn_reflns_limit_k_min 0
_diffrn_reflns_limit_l_max 30
_diffrn_reflns_limit_l_min -28
_diffrn_reflns_number 16301
_diffrn_reflns_theta_max 25.00
_diffrn_reflns_theta_min 0.00
_diffrn_standards_decay_% 3.0
_diffrn_standards_interval_time 60
_diffrn_standards_number 3
_exptl_absorpt_coefficient_mu 0.67
_exptl_absorpt_correction_T_max 0.8060
_exptl_absorpt_correction_T_min 0.7467
_exptl_absorpt_correction_type empirical
_exptl_crystal_colour yellow
_exptl_crystal_density_diffrn 1.395
_exptl_crystal_description plate
_exptl_crystal_F_000 1982.57
_exptl_crystal_size_max 0.50
_exptl_crystal_size_mid 0.50
_exptl_crystal_size_min 0.30
_refine_diff_density_max 0.94
_refine_diff_density_min -0.65
_refine_ls_extinction_coef 3068(82)
_refine_ls_extinction_method Larson
_refine_ls_goodness_of_fit_obs 1.27
_refine_ls_matrix_type atomblock
_refine_ls_number_parameters 965
_refine_ls_number_reflns 10349
_refine_ls_R_factor_all 0.090
_refine_ls_R_factor_obs 0.049
_refine_ls_shift/esd_max 0.014
_refine_ls_structure_factor_coef F
_refine_ls_weighting_scheme unit
_refine_ls_wR_factor_all 0.086
_refine_ls_wR_factor_obs 0.052
_reflns_number_observed 10349
_reflns_number_total 16228
_reflns_observed_criterion 'Inet > 2.0\s(Inet)'
_cod_data_source_file b002705g.txt
_cod_data_source_block ic6050
_cod_depositor_comments
;
The following automatic conversions were performed:
'_symmetry_cell_setting' value 'Triclinic' changed to 'triclinic'
according to '/home/saulius/struct/CIF-dictionaries/cif_core.dic'
dictionary named 'cif_core.dic' version 2.4.1 from 2010-06-29.

Automatic conversion script
Id: cif_fix_enum 1527 2010-12-29 10:47:43Z saulius 
;
_cod_original_cell_volume 4623.0(16)
_cod_original_formula_sum 'C73 H118 O23 Cl6 Zr4 '
_cod_database_code 7009688

loop_
_symmetry_equiv_pos_as_xyz
x,y,z
-x,-y,-z

loop_
_atom_site_aniso_label
_atom_site_aniso_U_11
_atom_site_aniso_U_22
_atom_site_aniso_U_33
_atom_site_aniso_U_12
_atom_site_aniso_U_13
_atom_site_aniso_U_23
_atom_site_aniso_type_symbol
Zr1 0.0286(3) 0.0453(3) 0.0310(3) -0.00607(24) 0.00044(22) -0.00873(25) Zr
Zr2 0.0372(3) 0.0427(3) 0.0323(3) -0.00351(25) -0.00093(23) -0.00957(25) Zr
Zr3 0.0314(3) 0.0486(4) 0.0339(3) -0.0015(3) -0.00004(23) -0.0048(3) Zr
Zr4 0.0310(3) 0.0467(3) 0.0367(3) -0.00881(25) 0.00307(23) -0.0070(3) Zr
O1 0.0299(20) 0.0439(23) 0.0323(21) -0.0045(17) -0.0007(16) -0.0053(18) O
O2 0.051(3) 0.0451(25) 0.0381(23) -0.0178(20) 0.0028(19) -0.0116(19) O
O3 0.058(3) 0.048(3) 0.0386(24) -0.0123(21) -0.0048(20) -0.0110(20) O
O4 0.0328(21) 0.052(3) 0.0372(23) -0.0006(19) -0.0009(17) -0.0069(19) O
O5 0.0403(23) 0.049(3) 0.0378(23) 0.0030(19) -0.0001(18) -0.0108(19) O
O6 0.0334(21) 0.055(3) 0.0327(22) -0.0025(19) -0.0007(17) -0.0075(19) O
O7 0.0341(23) 0.090(4) 0.0355(24) -0.0095(23) -0.0017(18) -0.0025(23) O
O8 0.0427(24) 0.064(3) 0.0386(24) -0.0009(21) -0.0006(19) -0.0206(22) O
O9 0.0389(24) 0.060(3) 0.048(3) -0.0144(21) 0.0109(19) -0.0090(22) O
O10 0.057(3) 0.051(3) 0.0381(24) -0.0012(21) -0.0111(20) -0.0111(20) O
O11 0.063(3) 0.065(3) 0.0376(24) -0.0021(24) 0.0044(21) -0.0196(22) O
O12 0.058(3) 0.053(3) 0.055(3) -0.0015(23) -0.0016(23) 0.0055(23) O
O13 0.045(3) 0.067(3) 0.052(3) 0.0062(23) 0.0021(21) -0.0076(24) O
O14 0.047(3) 0.060(3) 0.052(3) -0.0151(22) 0.0094(21) -0.0007(23) O
O15 0.056(3) 0.054(3) 0.055(3) -0.0056(23) 0.0021(23) -0.0029(23) O
O16 0.0385(23) 0.048(3) 0.048(3) -0.0092(19) 0.0065(19) -0.0169(20) O
O17 0.050(3) 0.048(3) 0.046(3) 0.0071(21) -0.0048(20) -0.0116(21) O
O18 0.0449(24) 0.055(3) 0.0335(22) -0.0131(20) 0.0025(18) -0.0072(20) O
O19 0.0278(21) 0.063(3) 0.052(3) -0.0077(20) 0.0016(19) -0.0015(22) O
O20 0.052(3) 0.083(4) 0.066(3) -0.019(3) -0.0037(24) -0.030(3) O
C1 0.041(3) 0.044(4) 0.049(4) -0.009(3) -0.006(3) -0.012(3) C
C2 0.050(4) 0.054(4) 0.042(4) -0.012(3) -0.004(3) -0.005(3) C
C3 0.061(5) 0.056(4) 0.061(5) -0.022(4) -0.011(4) 0.000(4) C
C4 0.093(6) 0.055(5) 0.064(5) -0.030(4) -0.012(4) -0.007(4) C
C5 0.074(5) 0.056(5) 0.056(4) -0.019(4) -0.013(4) -0.010(4) C
C6 0.056(4) 0.041(4) 0.046(4) -0.007(3) -0.008(3) -0.004(3) C
C7 0.088(6) 0.073(6) 0.062(5) -0.040(5) -0.003(4) 0.009(4) C
C8 0.273(18) 0.232(16) 0.058(7) -0.188(14) -0.035(9) 0.042(8) C
C9 0.50(3) 0.097(10) 0.097(10) -0.106(15) 0.040(14) 0.020(8) C
C10 0.094(10) 0.44(3) 0.178(15) 0.006(14) 0.045(10) 0.180(18) C
C11 0.125(8) 0.070(6) 0.061(5) -0.041(5) -0.010(5) -0.020(4) C
C12 0.284(18) 0.128(10) 0.088(8) -0.128(11) -0.010(9) -0.040(7) C
C13 0.130(9) 0.137(9) 0.076(7) -0.044(7) -0.036(6) -0.029(6) C
C14 0.157(10) 0.087(7) 0.100(8) -0.017(7) -0.010(7) -0.047(6) C
C15 0.036(3) 0.043(4) 0.040(3) -0.008(3) -0.003(3) -0.007(3) C
C16 0.044(4) 0.046(4) 0.045(4) -0.003(3) 0.000(3) -0.011(3) C
C17 0.046(4) 0.050(4) 0.050(4) 0.006(3) -0.002(3) -0.004(3) C
C18 0.047(4) 0.047(4) 0.043(4) -0.003(3) -0.005(3) -0.004(3) C
C19 0.040(3) 0.051(4) 0.034(3) -0.008(3) 0.002(3) -0.007(3) C
C20 0.031(3) 0.043(4) 0.044(4) -0.003(3) -0.004(3) -0.010(3) C
C21 0.042(4) 0.067(5) 0.050(4) 0.008(3) 0.002(3) -0.014(4) C
C22 0.068(5) 0.076(6) 0.068(5) 0.008(4) 0.005(4) -0.027(4) C
C23 0.046(4) 0.086(6) 0.066(5) -0.005(4) 0.014(4) -0.016(4) C
C24 0.061(5) 0.091(6) 0.072(5) 0.023(4) 0.005(4) -0.026(5) C
C25 0.064(5) 0.056(4) 0.043(4) 0.001(4) -0.003(3) 0.001(3) C
C26 0.126(8) 0.108(8) 0.053(5) 0.032(6) 0.020(5) 0.005(5) C
C27 0.146(9) 0.061(6) 0.079(6) 0.000(6) -0.010(6) 0.012(5) C
C28 0.114(8) 0.178(12) 0.063(6) -0.052(8) -0.032(6) 0.010(7) C
C29 0.043(3) 0.053(4) 0.030(3) -0.007(3) -0.002(3) -0.007(3) C
C30 0.036(3) 0.066(4) 0.038(3) -0.004(3) 0.001(3) -0.007(3) C
C31 0.049(4) 0.063(4) 0.040(4) -0.004(3) 0.004(3) -0.006(3) C
C32 0.054(4) 0.066(5) 0.037(4) -0.006(3) -0.011(3) 0.000(3) C
C33 0.040(4) 0.060(4) 0.050(4) -0.012(3) -0.008(3) -0.005(3) C
C34 0.044(4) 0.053(4) 0.033(3) -0.011(3) 0.001(3) -0.004(3) C
C35 0.055(5) 0.109(7) 0.042(4) -0.004(4) 0.008(3) 0.000(4) C
C36 0.113(9) 0.276(18) 0.058(7) 0.052(10) 0.029(6) 0.042(9) C
C37 0.35(3) 0.60(4) 0.121(12) -0.40(3) 0.161(15) -0.176(18) C
C38 0.257(19) 0.240(18) 0.113(10) 0.135(15) 0.114(12) 0.039(11) C
C39 0.045(4) 0.087(6) 0.056(4) -0.006(4) -0.014(3) -0.009(4) C
C40 0.065(5) 0.102(7) 0.067(5) -0.007(5) -0.027(4) -0.005(5) C
C41 0.066(6) 0.205(13) 0.133(10) 0.050(7) -0.047(6) -0.088(9) C
C42 0.056(5) 0.168(10) 0.096(7) -0.054(6) -0.032(5) 0.045(7) C
C43 0.082(6) 0.125(8) 0.075(6) -0.008(6) 0.007(5) -0.062(6) C
C44 0.052(4) 0.073(5) 0.043(4) 0.006(4) -0.001(3) -0.017(4) C
C45 0.044(4) 0.092(6) 0.046(4) 0.004(4) 0.014(3) -0.019(4) C
C46 0.040(4) 0.083(5) 0.047(4) -0.012(3) 0.008(3) -0.008(4) C
C47 0.059(5) 0.140(9) 0.097(7) -0.040(6) 0.033(5) -0.025(6) C
C48 0.096(7) 0.096(7) 0.068(6) -0.005(5) -0.038(5) -0.023(5) C
C49 0.072(5) 0.061(5) 0.043(4) -0.008(4) -0.015(3) -0.007(3) C
C50 0.101(7) 0.081(6) 0.053(5) 0.003(5) -0.022(4) -0.030(4) C
C51 0.082(6) 0.071(5) 0.052(4) 0.002(4) 0.003(4) -0.026(4) C
C52 0.144(10) 0.149(10) 0.075(7) 0.046(8) -0.007(6) -0.070(7) C
C53 0.124(9) 0.076(7) 0.108(8) -0.018(6) -0.008(7) 0.035(6) C
C54 0.087(6) 0.054(5) 0.061(5) -0.007(4) -0.007(4) 0.004(4) C
C55 0.084(6) 0.056(5) 0.090(6) 0.019(4) -0.014(5) 0.000(4) C
C56 0.058(5) 0.072(5) 0.070(5) 0.016(4) -0.012(4) -0.016(4) C
C57 0.066(6) 0.106(8) 0.132(9) 0.042(5) -0.003(6) -0.022(7) C
C58 0.068(5) 0.112(8) 0.081(6) -0.040(5) 0.029(5) -0.012(5) C
C59 0.059(4) 0.077(5) 0.052(4) -0.031(4) 0.014(3) -0.013(4) C
C60 0.085(6) 0.051(5) 0.073(5) -0.024(4) 0.008(4) 0.000(4) C
C61 0.084(6) 0.049(4) 0.066(5) -0.009(4) -0.005(4) -0.005(4) C
C62 0.133(10) 0.069(6) 0.128(9) 0.004(6) -0.015(7) 0.023(6) C
C63 0.064(5) 0.057(5) 0.081(6) -0.013(4) 0.016(4) -0.030(4) C
C64 0.073(5) 0.059(5) 0.074(5) 0.015(4) -0.018(4) -0.025(4) C
C65 0.063(5) 0.066(5) 0.042(4) -0.013(4) 0.005(3) -0.007(3) C
C66 0.032(4) 0.081(6) 0.079(5) -0.006(4) -0.004(3) -0.003(4) C
C67 0.101(8) 0.187(13) 0.143(10) -0.081(8) 0.003(7) -0.077(10) C
C68 0.058(6) 0.101(8) 0.324(20) -0.029(6) -0.043(9) -0.058(11) C
C69 0.108(9) 0.173(12) 0.099(8) 0.001(8) 0.017(7) -0.060(8) C
C70 0.53(4) 0.218(20) 0.094(11) 0.128(23) 0.010(18) 0.013(12) C
Cl1 0.0895(24) 0.304(6) 0.193(4) 0.012(3) -0.030(3) -0.035(4) Cl
Cl2 0.112(3) 0.288(6) 0.265(6) 0.031(3) 0.030(3) 0.099(5) Cl
Cl3 0.131(3) 0.175(4) 0.139(3) -0.0016(25) 0.0367(23) -0.020(3) Cl
Cl4 0.172(4) 0.206(4) 0.146(3) 0.037(3) 0.023(3) -0.004(3) Cl
Cl5 0.757(20) 0.274(8) 0.198(6) -0.076(10) -0.067(9) -0.075(6) Cl
Cl6 0.700(19) 0.178(6) 0.316(10) 0.024(8) -0.027(11) -0.071(6) Cl
C71 0.40(3) 0.140(15) 0.29(3) -0.103(18) -0.033(23) -0.071(16) C
C72 0.76(5) 0.070(10) 0.211(20) 0.097(19) 0.18(3) 0.059(11) C
C73 0.118(9) 0.155(11) 0.138(10) -0.070(8) 0.058(8) -0.077(9) C
O21 0.233(14) 0.232(14) 0.320(18) 0.119(11) -0.045(12) 0.000(13) O
O22 0.375(18) 0.123(8) 0.165(10) -0.080(10) -0.006(10) 0.059(7) O
O23 0.082(8) 0.078(8) 0.082(8) -0.021(6) -0.006(6) -0.018(6) O
O23' 0.093(9) 0.090(9) 0.081(8) -0.001(7) -0.035(7) -0.027(7) O

loop_
_atom_site_label
_atom_site_fract_x
_atom_site_fract_y
_atom_site_fract_z
_atom_site_U_iso_or_equiv
_atom_site_thermal_displace_type
_atom_site_calc_flag
_atom_site_refinement_flags
_atom_site_type_symbol
Zr1 0.77137(4) 0.54082(4) 0.207186(23) 0.0350(3) Uani ? . Zr
Zr2 0.69614(4) 0.62298(4) 0.319816(23) 0.0374(3) Uani ? . Zr
Zr3 0.53082(4) 0.68624(4) 0.209882(23) 0.0392(3) Uani ? . Zr
Zr4 0.55531(4) 0.45238(4) 0.287586(24) 0.0385(3) Uani ? . Zr
O1 0.6288(3) 0.5741(3) 0.25529(15) 0.0360(22) Uani ? . O
O2 0.7730(3) 0.6718(3) 0.23623(16) 0.0435(23) Uani ? . O
O3 0.7809(3) 0.7316(3) 0.32116(16) 0.0473(25) Uani ? . O
O4 0.8977(3) 0.4411(3) 0.22270(16) 0.0417(24) Uani ? . O
O5 0.7934(3) 0.5020(3) 0.29720(16) 0.0429(22) Uani ? . O
O6 0.6518(3) 0.6430(3) 0.15476(15) 0.0411(23) Uani ? . O
O7 0.4614(3) 0.6783(4) 0.13998(17) 0.055(3) Uani ? . O
O8 0.7728(3) 0.4795(3) 0.13562(16) 0.048(3) Uani ? . O
O9 0.8865(3) 0.6115(3) 0.15198(17) 0.049(3) Uani ? . O
O10 0.7833(3) 0.5617(3) 0.39171(16) 0.048(3) Uani ? . O
O11 0.6044(4) 0.6730(3) 0.38573(17) 0.055(3) Uani ? . O
O12 0.5605(4) 0.8253(3) 0.16416(19) 0.059(3) Uani ? . O
O13 0.3902(3) 0.7719(3) 0.22641(18) 0.057(3) Uani ? . O
O14 0.4207(3) 0.4111(3) 0.33708(18) 0.055(3) Uani ? . O
O15 0.6064(3) 0.3127(3) 0.33400(19) 0.057(3) Uani ? . O
O16 0.6790(3) 0.4168(3) 0.23509(17) 0.0438(24) Uani ? . O
O17 0.5777(3) 0.7311(3) 0.27855(17) 0.049(3) Uani ? . O
O18 0.5949(3) 0.5010(3) 0.35357(16) 0.0448(25) Uani ? . O
O19 0.4460(3) 0.5680(3) 0.24996(17) 0.050(3) Uani ? . O
O20 0.4841(4) 0.3777(4) 0.23356(20) 0.064(3) Uani ? . O
C1 0.8118(5) 0.7583(4) 0.2274(3) 0.044(4) Uani ? . C
C2 0.8425(5) 0.8119(5) 0.1770(3) 0.049(4) Uani ? . C
C3 0.8841(6) 0.8974(5) 0.1734(3) 0.060(4) Uani ? . C
C4 0.8952(6) 0.9240(5) 0.2219(3) 0.070(5) Uani ? . C
C5 0.8625(6) 0.8729(5) 0.2729(3) 0.061(4) Uani ? . C
C6 0.8180(5) 0.7888(5) 0.2751(3) 0.048(4) Uani ? . C
C7 0.9236(7) 0.9557(6) 0.1185(3) 0.076(5) Uani ? . C
C8 0.8729(13) 0.9438(11) 0.0729(4) 0.185(13) Uani ? . C
C9 0.9048(18) 1.0618(10) 0.1143(5) 0.235(20) Uani ? . C
C10 1.0304(10) 0.9340(17) 0.1112(7) 0.288(20) Uani ? . C
C11 0.8806(8) 0.9023(6) 0.3262(3) 0.082(6) Uani ? . C
C12 0.9276(12) 0.9981(9) 0.3135(5) 0.155(12) Uani ? . C
C13 0.9509(9) 0.8246(8) 0.3604(4) 0.109(8) Uani ? . C
C14 0.7812(9) 0.9163(7) 0.3587(4) 0.110(9) Uani ? . C
C15 0.9169(4) 0.3883(4) 0.27362(24) 0.040(3) Uani ? . C
C16 0.9907(5) 0.3087(5) 0.2861(3) 0.045(3) Uani ? . C
C17 0.9951(5) 0.2589(5) 0.3405(3) 0.051(4) Uani ? . C
C18 0.9322(5) 0.2860(5) 0.3822(3) 0.047(4) Uani ? . C
C19 0.8622(4) 0.3675(5) 0.36900(23) 0.042(4) Uani ? . C
C20 0.8566(4) 0.4190(4) 0.31603(24) 0.039(3) Uani ? . C
C21 1.0640(5) 0.2804(5) 0.2406(3) 0.055(4) Uani ? . C
C22 1.0056(6) 0.2523(6) 0.1987(3) 0.071(5) Uani ? . C
C23 1.1216(5) 0.3662(6) 0.2131(3) 0.068(5) Uani ? . C
C24 1.1431(6) 0.1956(6) 0.2632(3) 0.077(5) Uani ? . C
C25 0.9442(6) 0.2279(5) 0.4415(3) 0.057(4) Uani ? . C
C26 0.8601(8) 0.2572(7) 0.4801(4) 0.105(7) Uani ? . C
C27 0.9422(9) 0.1205(6) 0.4458(4) 0.101(7) Uani ? . C
C28 1.0443(8) 0.2427(9) 0.4600(4) 0.120(9) Uani ? . C
C29 0.6265(5) 0.6729(5) 0.10107(23) 0.042(4) Uani ? . C
C30 0.6971(5) 0.6868(5) 0.05753(25) 0.048(4) Uani ? . C
C31 0.6637(5) 0.7194(5) 0.0049(3) 0.052(4) Uani ? . C
C32 0.5591(5) 0.7360(5) -0.0022(3) 0.054(4) Uani ? . C
C33 0.4857(5) 0.7242(5) 0.0410(3) 0.050(4) Uani ? . C
C34 0.5217(5) 0.6927(5) 0.09371(24) 0.044(4) Uani ? . C
C35 0.7405(6) 0.7339(7) -0.0445(3) 0.073(5) Uani ? . C
C36 0.6954(9) 0.7768(12) -0.0968(4) 0.172(12) Uani ? . C
C37 0.8135(16) 0.7939(19) -0.0371(6) 0.32(3) Uani ? . C
C38 0.7959(14) 0.6427(13) -0.0497(6) 0.239(15) Uani ? . C
C39 0.3710(5) 0.7456(6) 0.0312(3) 0.063(5) Uani ? . C
C40 0.3489(6) 0.7765(7) -0.0293(3) 0.079(6) Uani ? . C
C41 0.3232(7) 0.8242(10) 0.0572(5) 0.130(10) Uani ? . C
C42 0.3187(7) 0.6555(9) 0.0538(4) 0.115(8) Uani ? . C
C43 0.8290(7) 0.3928(7) 0.0683(4) 0.088(7) Uani ? . C
C44 0.8443(5) 0.4634(5) 0.1008(3) 0.056(4) Uani ? . C
C45 0.9329(5) 0.5099(6) 0.0917(3) 0.062(5) Uani ? . C
C46 0.9483(5) 0.5819(6) 0.1165(3) 0.058(4) Uani ? . C
C47 1.0431(7) 0.6308(8) 0.1019(4) 0.099(7) Uani ? . C
C48 0.8861(7) 0.5496(7) 0.4653(3) 0.085(6) Uani ? . C
C49 0.7911(6) 0.5903(5) 0.4347(3) 0.059(4) Uani ? . C
C50 0.7191(7) 0.6518(6) 0.4549(3) 0.076(6) Uani ? . C
C51 0.6278(6) 0.6886(6) 0.4302(3) 0.068(5) Uani ? . C
C52 0.5477(9) 0.7479(9) 0.4574(4) 0.121(8) Uani ? . C
C53 0.5453(8) 0.9675(7) 0.0953(4) 0.112(8) Uani ? . C
C54 0.5016(6) 0.9001(5) 0.1435(3) 0.070(5) Uani ? . C
C55 0.4016(7) 0.9192(6) 0.1631(4) 0.082(5) Uani ? . C
C56 0.3519(6) 0.8573(6) 0.2038(3) 0.069(5) Uani ? . C
C57 0.2460(7) 0.8873(8) 0.2246(5) 0.107(7) Uani ? . C
C58 0.2878(6) 0.3340(7) 0.3889(4) 0.088(6) Uani ? . C
C59 0.3974(6) 0.3325(6) 0.3686(3) 0.062(4) Uani ? . C
C60 0.4652(6) 0.2513(5) 0.3854(3) 0.071(5) Uani ? . C
C61 0.5673(6) 0.2454(5) 0.3688(3) 0.068(5) Uani ? . C
C62 0.6382(9) 0.1575(7) 0.3901(5) 0.119(8) Uani ? . C
C63 0.7136(6) 0.3220(5) 0.2283(3) 0.065(5) Uani ? . C
C64 0.5522(6) 0.8248(6) 0.2896(3) 0.068(5) Uani ? . C
C65 0.5823(5) 0.4562(5) 0.4102(3) 0.058(4) Uani ? . C
C66 0.3394(5) 0.5670(6) 0.2421(3) 0.067(5) Uani ? . C
C67 0.4095(8) 0.3155(10) 0.2376(5) 0.132(10) Uani ? . C
C68 0.0242(7) 0.5937(8) 0.2943(7) 0.156(13) Uani ? . C
C69 0.3482(9) 0.6486(10) 0.3781(5) 0.125(10) Uani ? . C
C70 0.6430(22) 0.0606(15) 0.2202(6) 0.31(3) Uani ? . C
Cl1 0.0800(3) 0.6675(4) 0.24595(20) 0.202(5) Uani ? . Cl
Cl2 0.0974(3) 0.5468(4) 0.35040(24) 0.258(5) Uani ? . Cl
Cl3 0.3285(3) 0.5735(3) 0.44106(15) 0.155(3) Uani ? . Cl
Cl4 0.2831(3) 0.7616(3) 0.37383(17) 0.188(4) Uani ? . Cl
Cl5 0.6061(9) 0.1424(6) 0.1702(3) 0.402(13) Uani ? . Cl
Cl6 0.5358(9) 0.0708(5) 0.2760(4) 0.402(13) Uani ? . Cl
C71 0.3414(19) 0.0166(13) 0.3722(9) 0.264(25) Uani ? . C
C72 0.354(3) -0.0175(10) 0.4521(8) 0.39(3) Uani ? . C
C73 0.5729(9) 0.4177(9) 0.1275(5) 0.128(10) Uani ? . C
O21 0.2437(10) 0.0274(10) 0.3914(6) 0.285(15) Uani ? . O
O22 0.3140(11) 0.0387(7) 0.4790(4) 0.233(12) Uani ? . O
O23 0.4667(9) 0.4761(8) 0.1373(5) 0.079(8) Uani ? . O
O23' 0.5262(9) 0.4570(9) 0.0859(5) 0.086(8) Uani ? . O
H2 0.834 0.790 0.144 0.0591 Uiso ? . H
H4 0.928 0.981 0.220 0.0797 Uiso ? . H
H8a 0.898 0.981 0.039 0.1751 Uiso ? . H
H8b 0.879 0.877 0.071 0.1751 Uiso ? . H
H8c 0.800 0.964 0.076 0.1751 Uiso ? . H
H9a 0.929 1.098 0.080 0.2141 Uiso ? . H
H9b 0.833 1.082 0.119 0.2141 Uiso ? . H
H9c 0.937 1.079 0.143 0.2141 Uiso ? . H
H10a 1.057 0.973 0.077 0.2083 Uiso ? . H
H10b 1.066 0.954 0.140 0.2083 Uiso ? . H
H10c 1.053 0.870 0.113 0.2083 Uiso ? . H
H12a 0.938 1.019 0.345 0.1638 Uiso ? . H
H12b 0.990 0.994 0.292 0.1638 Uiso ? . H
H12c 0.881 1.049 0.291 0.1638 Uiso ? . H
H13a 0.966 0.840 0.393 0.1211 Uiso ? . H
H13b 0.925 0.764 0.368 0.1211 Uiso ? . H
H13c 1.017 0.816 0.340 0.1211 Uiso ? . H
H14a 0.791 0.935 0.392 0.1231 Uiso ? . H
H14b 0.735 0.967 0.338 0.1231 Uiso ? . H
H14c 0.748 0.859 0.368 0.1231 Uiso ? . H
H17 1.044 0.202 0.350 0.0592 Uiso ? . H
H19 0.817 0.388 0.397 0.0525 Uiso ? . H
H22a 1.051 0.235 0.170 0.0825 Uiso ? . H
H22b 0.970 0.197 0.215 0.0825 Uiso ? . H
H22c 0.957 0.304 0.182 0.0825 Uiso ? . H
H23a 1.168 0.352 0.185 0.0748 Uiso ? . H
H23b 1.074 0.421 0.198 0.0748 Uiso ? . H
H23c 1.159 0.385 0.239 0.0748 Uiso ? . H
H24a 1.189 0.179 0.235 0.0823 Uiso ? . H
H24b 1.183 0.211 0.290 0.0823 Uiso ? . H
H24c 1.110 0.140 0.281 0.0823 Uiso ? . H
H26a 0.868 0.220 0.517 0.1048 Uiso ? . H
H26b 0.858 0.324 0.480 0.1048 Uiso ? . H
H26c 0.794 0.249 0.469 0.1048 Uiso ? . H
H27a 0.949 0.085 0.483 0.1032 Uiso ? . H
H27b 0.879 0.109 0.434 0.1032 Uiso ? . H
H27c 0.997 0.097 0.424 0.1032 Uiso ? . H
H28a 1.055 0.209 0.497 0.1229 Uiso ? . H
H28b 1.101 0.225 0.437 0.1229 Uiso ? . H
H28c 1.046 0.312 0.459 0.1229 Uiso ? . H
H30 0.769 0.674 0.064 0.0586 Uiso ? . H
H32 0.536 0.759 -0.039 0.0625 Uiso ? . H
H36a 0.743 0.780 -0.127 0.1441 Uiso ? . H
H36b 0.647 0.730 -0.104 0.1441 Uiso ? . H
H36c 0.655 0.834 -0.098 0.1441 Uiso ? . H
H37a 0.868 0.795 -0.066 0.3169 Uiso ? . H
H37b 0.792 0.848 -0.030 0.3169 Uiso ? . H
H37c 0.856 0.751 -0.004 0.3169 Uiso ? . H
H38a 0.841 0.645 -0.081 0.1866 Uiso ? . H
H38b 0.829 0.606 -0.018 0.1866 Uiso ? . H
H38c 0.745 0.597 -0.055 0.1866 Uiso ? . H
H40a 0.278 0.789 -0.035 0.0888 Uiso ? . H
H40b 0.381 0.833 -0.047 0.0888 Uiso ? . H
H40c 0.376 0.726 -0.047 0.0888 Uiso ? . H
H41a 0.253 0.840 0.051 0.1381 Uiso ? . H
H41b 0.333 0.809 0.095 0.1381 Uiso ? . H
H41c 0.356 0.884 0.041 0.1381 Uiso ? . H
H42a 0.247 0.667 0.049 0.1105 Uiso ? . H
H42b 0.347 0.605 0.037 0.1105 Uiso ? . H
H42c 0.328 0.632 0.093 0.1105 Uiso ? . H
H43a 0.766 0.366 0.079 0.1042 Uiso ? . H
H43b 0.830 0.422 0.030 0.1042 Uiso ? . H
H43c 0.883 0.340 0.074 0.1042 Uiso ? . H
H45 0.985 0.489 0.067 0.0716 Uiso ? . H
H47a 1.044 0.679 0.123 0.1069 Uiso ? . H
H47b 1.104 0.586 0.110 0.1069 Uiso ? . H
H47c 1.048 0.662 0.064 0.1069 Uiso ? . H
H48a 0.931 0.508 0.446 0.0961 Uiso ? . H
H48b 0.925 0.600 0.469 0.0961 Uiso ? . H
H48c 0.871 0.512 0.501 0.0961 Uiso ? . H
H50 0.731 0.670 0.488 0.0866 Uiso ? . H
H52a 0.488 0.770 0.434 0.1295 Uiso ? . H
H52b 0.523 0.714 0.492 0.1295 Uiso ? . H
H52c 0.572 0.807 0.462 0.1295 Uiso ? . H
H53a 0.616 0.944 0.087 0.1137 Uiso ? . H
H53b 0.509 0.974 0.063 0.1137 Uiso ? . H
H53c 0.547 1.030 0.101 0.1137 Uiso ? . H
H55 0.364 0.982 0.146 0.0870 Uiso ? . H
H57a 0.222 0.837 0.253 0.1142 Uiso ? . H
H57b 0.246 0.944 0.240 0.1142 Uiso ? . H
H57c 0.199 0.904 0.196 0.1142 Uiso ? . H
H58a 0.251 0.396 0.373 0.0999 Uiso ? . H
H58b 0.256 0.286 0.378 0.0999 Uiso ? . H
H58c 0.281 0.324 0.427 0.0999 Uiso ? . H
H60 0.440 0.194 0.410 0.0795 Uiso ? . H
H62a 0.706 0.163 0.376 0.1156 Uiso ? . H
H62b 0.638 0.144 0.430 0.1156 Uiso ? . H
H62c 0.616 0.101 0.382 0.1156 Uiso ? . H
H63a 0.663 0.279 0.243 0.0774 Uiso ? . H
H63b 0.725 0.323 0.190 0.0774 Uiso ? . H
H63c 0.775 0.297 0.246 0.0774 Uiso ? . H
H64a 0.499 0.861 0.267 0.0807 Uiso ? . H
H64b 0.531 0.820 0.327 0.0807 Uiso ? . H
H64c 0.611 0.860 0.282 0.0807 Uiso ? . H
H65a 0.607 0.493 0.432 0.0674 Uiso ? . H
H65b 0.512 0.450 0.420 0.0674 Uiso ? . H
H65c 0.619 0.393 0.418 0.0674 Uiso ? . H
H66a 0.316 0.509 0.264 0.0770 Uiso ? . H
H66b 0.299 0.621 0.253 0.0770 Uiso ? . H
H66c 0.329 0.571 0.205 0.0770 Uiso ? . H
H67a 0.401 0.299 0.204 0.1434 Uiso ? . H
H67b 0.427 0.256 0.265 0.1434 Uiso ? . H
H67c 0.344 0.344 0.250 0.1434 Uiso ? . H
H68a -0.042 0.627 0.307 0.1353 Uiso ? . H
H68b 0.000 0.541 0.282 0.1353 Uiso ? . H
H69a 0.420 0.651 0.370 0.1315 Uiso ? . H
H69b 0.325 0.619 0.350 0.1315 Uiso ? . H
H70a 0.652 -0.012 0.211 0.2329 Uiso ? . H
H70b 0.716 0.054 0.232 0.2329 Uiso ? . H
H71a 0.355 0.080 0.349 0.2433 Uiso ? . H
H71b 0.349 -0.027 0.349 0.2433 Uiso ? . H
H71c 0.389 -0.004 0.401 0.2433 Uiso ? . H
H72a 0.392 0.027 0.420 0.2053 Uiso ? . H
H72b 0.364 -0.070 0.457 0.2053 Uiso ? . H
H72c 0.440 -0.010 0.479 0.2053 Uiso ? . H
HO20 0.496 0.401 0.197 0.0775 Uiso ? . H
HO21 0.196 -0.011 0.389 0.2574 Uiso ? . H
HO22 0.269 0.042 0.445 0.2234 Uiso ? . H

loop_
_atom_type_symbol
_atom_type_description
_atom_type_scat_dispersion_real
_atom_type_scat_dispersion_imag
_atom_type_scat_source
C ? 0.002 0.002 'International Tables Vol. IV Table 2.2B'
H ? 0.000 0.000 'International Tables Vol. IV Table 2.2B'
O ? 0.008 0.006 'International Tables Vol. IV Table 2.2B'
Cl ? 0.132 0.159 'International Tables Vol. IV Table 2.2B'
Zr ? -2.965 0.560 'International Tables Vol. IV Table 2.2B'

loop_
_geom_angle_atom_site_label_1
_geom_angle_atom_site_label_2
_geom_angle_atom_site_label_3
_geom_angle
_geom_angle_site_symmetry_1
_geom_angle_site_symmetry_2
_geom_angle_site_symmetry_3
_geom_angle_publ_flag
O1 Zr1 O2 67.95(14) ? ? ? ?
O1 Zr1 O4 134.17(15) ? ? ? ?
O1 Zr1 O5 67.74(14) ? ? ? ?
O1 Zr1 O6 67.46(13) ? ? ? ?
O1 Zr1 O8 122.66(15) ? ? ? ?
O1 Zr1 O9 141.07(16) ? ? ? ?
O1 Zr1 O16 66.25(14) ? ? ? ?
O2 Zr1 O4 115.78(16) ? ? ? ?
O2 Zr1 O5 70.23(15) ? ? ? ?
O2 Zr1 O6 79.15(15) ? ? ? ?
O2 Zr1 O8 145.99(16) ? ? ? ?
O2 Zr1 O9 78.63(16) ? ? ? ?
O2 Zr1 O16 131.59(14) ? ? ? ?
O4 Zr1 O5 71.31(15) ? ? ? ?
O4 Zr1 O6 156.18(15) ? ? ? ?
O4 Zr1 O8 81.11(16) ? ? ? ?
O4 Zr1 O9 78.03(16) ? ? ? ?
O4 Zr1 O16 86.58(16) ? ? ? ?
O5 Zr1 O6 132.51(14) ? ? ? ?
O5 Zr1 O8 143.10(16) ? ? ? ?
O5 Zr1 O9 119.34(16) ? ? ? ?
O5 Zr1 O16 78.72(15) ? ? ? ?
O6 Zr1 O8 77.06(15) ? ? ? ?
O6 Zr1 O9 87.63(15) ? ? ? ?
O6 Zr1 O16 97.01(15) ? ? ? ?
O8 Zr1 O9 76.46(16) ? ? ? ?
O8 Zr1 O16 75.56(16) ? ? ? ?
O9 Zr1 O16 149.78(16) ? ? ? ?
O1 Zr2 O2 66.80(14) ? ? ? ?
O1 Zr2 O3 135.14(15) ? ? ? ?
O1 Zr2 O5 68.81(14) ? ? ? ?
O1 Zr2 O10 138.86(15) ? ? ? ?
O1 Zr2 O11 123.00(16) ? ? ? ?
O1 Zr2 O17 68.11(15) ? ? ? ?
O1 Zr2 O18 66.58(14) ? ? ? ?
O2 Zr2 O3 71.20(15) ? ? ? ?
O2 Zr2 O5 69.76(15) ? ? ? ?
O2 Zr2 O10 121.78(16) ? ? ? ?
O2 Zr2 O11 144.05(16) ? ? ? ?
O2 Zr2 O17 78.73(16) ? ? ? ?
O2 Zr2 O18 130.90(14) ? ? ? ?
O3 Zr2 O5 110.49(16) ? ? ? ?
O3 Zr2 O10 77.90(16) ? ? ? ?
O3 Zr2 O11 84.08(17) ? ? ? ?
O3 Zr2 O17 89.16(17) ? ? ? ?
O3 Zr2 O18 157.73(15) ? ? ? ?
O5 Zr2 O10 77.09(15) ? ? ? ?
O5 Zr2 O11 145.40(16) ? ? ? ?
O5 Zr2 O17 133.84(15) ? ? ? ?
O5 Zr2 O18 79.89(15) ? ? ? ?
O10 Zr2 O11 75.65(17) ? ? ? ?
O10 Zr2 O17 149.05(16) ? ? ? ?
O10 Zr2 O18 85.75(15) ? ? ? ?
O11 Zr2 O17 75.13(16) ? ? ? ?
O11 Zr2 O18 77.23(16) ? ? ? ?
O17 Zr2 O18 97.53(16) ? ? ? ?
O1 Zr3 O6 71.88(14) ? ? ? ?
O1 Zr3 O7 124.30(17) ? ? ? ?
O1 Zr3 O12 130.08(16) ? ? ? ?
O1 Zr3 O13 136.11(16) ? ? ? ?
O1 Zr3 O17 70.98(15) ? ? ? ?
O1 Zr3 O19 70.22(15) ? ? ? ?
O6 Zr3 O7 73.38(15) ? ? ? ?
O6 Zr3 O12 81.43(17) ? ? ? ?
O6 Zr3 O13 151.94(16) ? ? ? ?
O6 Zr3 O17 116.34(15) ? ? ? ?
O6 Zr3 O19 111.79(16) ? ? ? ?
O7 Zr3 O12 84.68(19) ? ? ? ?
O7 Zr3 O13 84.90(18) ? ? ? ?
O7 Zr3 O17 164.67(18) ? ? ? ?
O7 Zr3 O19 84.37(17) ? ? ? ?
O12 Zr3 O13 79.02(18) ? ? ? ?
O12 Zr3 O17 85.19(18) ? ? ? ?
O12 Zr3 O19 159.49(17) ? ? ? ?
O13 Zr3 O17 81.90(17) ? ? ? ?
O13 Zr3 O19 82.76(17) ? ? ? ?
O17 Zr3 O19 101.58(17) ? ? ? ?
O1 Zr4 O14 139.71(16) ? ? ? ?
O1 Zr4 O15 132.57(16) ? ? ? ?
O1 Zr4 O16 71.18(15) ? ? ? ?
O1 Zr4 O18 73.22(15) ? ? ? ?
O1 Zr4 O19 70.96(15) ? ? ? ?
O1 Zr4 O20 121.52(17) ? ? ? ?
O14 Zr4 O15 77.48(17) ? ? ? ?
O14 Zr4 O16 148.65(17) ? ? ? ?
O14 Zr4 O18 85.91(17) ? ? ? ?
O14 Zr4 O19 80.53(16) ? ? ? ?
O14 Zr4 O20 79.33(18) ? ? ? ?
O15 Zr4 O16 81.17(17) ? ? ? ?
O15 Zr4 O18 85.41(18) ? ? ? ?
O15 Zr4 O19 156.28(16) ? ? ? ?
O15 Zr4 O20 86.78(19) ? ? ? ?
O16 Zr4 O18 115.09(16) ? ? ? ?
O16 Zr4 O19 114.75(16) ? ? ? ?
O16 Zr4 O20 76.78(16) ? ? ? ?
O18 Zr4 O19 101.89(17) ? ? ? ?
O18 Zr4 O20 164.50(17) ? ? ? ?
O19 Zr4 O20 80.46(18) ? ? ? ?
Zr1 O1 Zr2 98.84(14) ? ? ? ?
Zr1 O1 Zr3 111.86(16) ? ? ? ?
Zr1 O1 Zr4 111.86(17) ? ? ? ?
Zr2 O1 Zr3 110.60(17) ? ? ? ?
Zr2 O1 Zr4 111.49(16) ? ? ? ?
Zr3 O1 Zr4 111.57(16) ? ? ? ?
Zr1 O2 Zr2 98.63(15) ? ? ? ?
Zr1 O2 C1 145.7(4) ? ? ? ?
Zr2 O2 C1 114.7(3) ? ? ? ?
Zr2 O3 C6 122.3(4) ? ? ? ?
Zr1 O4 C15 122.0(3) ? ? ? ?
Zr1 O5 Zr2 99.08(16) ? ? ? ?
Zr1 O5 C20 115.6(3) ? ? ? ?
Zr2 O5 C20 145.3(4) ? ? ? ?
Zr1 O6 Zr3 107.15(16) ? ? ? ?
Zr1 O6 C29 139.7(4) ? ? ? ?
Zr3 O6 C29 112.2(3) ? ? ? ?
Zr3 O7 C34 115.0(4) ? ? ? ?
Zr1 O8 C44 131.5(4) ? ? ? ?
Zr1 O9 C46 130.9(4) ? ? ? ?
Zr2 O10 C49 132.2(4) ? ? ? ?
Zr2 O11 C51 132.3(5) ? ? ? ?
Zr3 O12 C54 132.0(5) ? ? ? ?
Zr3 O13 C56 132.3(5) ? ? ? ?
Zr4 O14 C59 133.8(5) ? ? ? ?
Zr4 O15 C61 136.9(5) ? ? ? ?
Zr1 O16 Zr4 109.98(18) ? ? ? ?
Zr1 O16 C63 123.2(4) ? ? ? ?
Zr4 O16 C63 125.3(4) ? ? ? ?
Zr2 O17 Zr3 109.33(18) ? ? ? ?
Zr2 O17 C64 123.8(4) ? ? ? ?
Zr3 O17 C64 125.7(4) ? ? ? ?
Zr2 O18 Zr4 107.68(16) ? ? ? ?
Zr2 O18 C65 123.6(4) ? ? ? ?
Zr4 O18 C65 127.5(4) ? ? ? ?
Zr3 O19 Zr4 106.59(16) ? ? ? ?
Zr3 O19 C66 123.1(4) ? ? ? ?
Zr4 O19 C66 129.3(4) ? ? ? ?
Zr4 O20 C67 138.7(6) ? ? ? ?
O2 C1 C2 125.0(6) ? ? ? ?
O2 C1 C6 113.2(5) ? ? ? ?
C2 C1 C6 121.8(6) ? ? ? ?
C1 C2 C3 119.6(6) ? ? ? ?
C2 C3 C4 117.8(6) ? ? ? ?
C2 C3 C7 120.8(7) ? ? ? ?
C4 C3 C7 121.2(6) ? ? ? ?
C3 C4 C5 123.7(7) ? ? ? ?
C4 C5 C6 117.2(6) ? ? ? ?
C4 C5 C11 122.2(6) ? ? ? ?
C6 C5 C11 120.5(6) ? ? ? ?
O3 C6 C1 115.5(5) ? ? ? ?
O3 C6 C5 124.7(6) ? ? ? ?
C1 C6 C5 119.7(6) ? ? ? ?
C3 C7 C8 113.4(7) ? ? ? ?
C3 C7 C9 112.3(8) ? ? ? ?
C3 C7 C10 110.8(8) ? ? ? ?
C8 C7 C9 103.3(11) ? ? ? ?
C8 C7 C10 110.5(13) ? ? ? ?
C9 C7 C10 106.1(14) ? ? ? ?
C5 C11 C12 111.0(7) ? ? ? ?
C5 C11 C13 109.4(7) ? ? ? ?
C5 C11 C14 110.8(7) ? ? ? ?
C12 C11 C13 109.4(9) ? ? ? ?
C12 C11 C14 107.3(9) ? ? ? ?
C13 C11 C14 108.9(8) ? ? ? ?
O4 C15 C16 125.0(5) ? ? ? ?
O4 C15 C20 115.3(5) ? ? ? ?
C16 C15 C20 119.7(5) ? ? ? ?
C15 C16 C17 117.1(6) ? ? ? ?
C15 C16 C21 120.0(6) ? ? ? ?
C17 C16 C21 122.8(6) ? ? ? ?
C16 C17 C18 123.4(6) ? ? ? ?
C17 C18 C19 118.3(6) ? ? ? ?
C17 C18 C25 119.8(6) ? ? ? ?
C19 C18 C25 121.8(6) ? ? ? ?
C18 C19 C20 119.9(5) ? ? ? ?
O5 C20 C15 112.3(5) ? ? ? ?
O5 C20 C19 126.4(5) ? ? ? ?
C15 C20 C19 121.4(5) ? ? ? ?
C16 C21 C22 110.8(5) ? ? ? ?
C16 C21 C23 108.5(6) ? ? ? ?
C16 C21 C24 111.8(6) ? ? ? ?
C22 C21 C23 110.0(6) ? ? ? ?
C22 C21 C24 108.1(6) ? ? ? ?
C23 C21 C24 107.5(6) ? ? ? ?
C18 C25 C26 112.8(6) ? ? ? ?
C18 C25 C27 110.9(6) ? ? ? ?
C18 C25 C28 108.8(6) ? ? ? ?
C26 C25 C27 106.6(7) ? ? ? ?
C26 C25 C28 108.8(8) ? ? ? ?
C27 C25 C28 108.9(8) ? ? ? ?
O6 C29 C30 123.9(5) ? ? ? ?
O6 C29 C34 114.3(5) ? ? ? ?
C30 C29 C34 121.7(5) ? ? ? ?
C29 C30 C31 119.5(6) ? ? ? ?
C30 C31 C32 118.4(6) ? ? ? ?
C30 C31 C35 120.6(6) ? ? ? ?
C32 C31 C35 121.0(6) ? ? ? ?
C31 C32 C33 123.6(6) ? ? ? ?
C32 C33 C34 116.7(6) ? ? ? ?
C32 C33 C39 121.7(6) ? ? ? ?
C34 C33 C39 121.6(6) ? ? ? ?
O7 C34 C29 115.4(5) ? ? ? ?
O7 C34 C33 124.5(5) ? ? ? ?
C29 C34 C33 120.1(5) ? ? ? ?
C31 C35 C36 114.7(7) ? ? ? ?
C31 C35 C37 109.6(8) ? ? ? ?
C31 C35 C38 110.8(8) ? ? ? ?
C36 C35 C37 108.0(13) ? ? ? ?
C36 C35 C38 106.0(11) ? ? ? ?
C37 C35 C38 107.5(16) ? ? ? ?
C33 C39 C40 112.8(6) ? ? ? ?
C33 C39 C41 110.7(6) ? ? ? ?
C33 C39 C42 110.2(6) ? ? ? ?
C40 C39 C41 107.5(7) ? ? ? ?
C40 C39 C42 105.7(7) ? ? ? ?
C41 C39 C42 109.7(9) ? ? ? ?
O8 C44 C43 116.8(7) ? ? ? ?
O8 C44 C45 123.0(6) ? ? ? ?
C43 C44 C45 120.2(6) ? ? ? ?
C44 C45 C46 123.5(6) ? ? ? ?
O9 C46 C45 124.7(6) ? ? ? ?
O9 C46 C47 115.8(7) ? ? ? ?
C45 C46 C47 119.5(7) ? ? ? ?
O10 C49 C48 115.8(7) ? ? ? ?
O10 C49 C50 124.7(7) ? ? ? ?
C48 C49 C50 119.5(7) ? ? ? ?
C49 C50 C51 122.6(7) ? ? ? ?
O11 C51 C50 124.2(7) ? ? ? ?
O11 C51 C52 115.8(7) ? ? ? ?
C50 C51 C52 119.9(7) ? ? ? ?
O12 C54 C53 115.8(8) ? ? ? ?
O12 C54 C55 123.4(7) ? ? ? ?
C53 C54 C55 120.8(7) ? ? ? ?
C54 C55 C56 124.8(7) ? ? ? ?
O13 C56 C55 123.8(7) ? ? ? ?
O13 C56 C57 115.5(7) ? ? ? ?
C55 C56 C57 120.7(7) ? ? ? ?
O14 C59 C58 114.8(7) ? ? ? ?
O14 C59 C60 124.9(6) ? ? ? ?
C58 C59 C60 120.3(7) ? ? ? ?
C59 C60 C61 123.3(7) ? ? ? ?
O15 C61 C60 123.0(7) ? ? ? ?
O15 C61 C62 115.9(8) ? ? ? ?
C60 C61 C62 121.1(7) ? ? ? ?
Cl1 C68 Cl2 113.5(5) ? ? ? ?
Cl3 C69 Cl4 111.7(6) ? ? ? ?
Cl5 C70 Cl6 103.3(13) ? ? ? ?
O23 C73 O23' 64.5(9) ? ? ? ?
C73 O23 O23' 47.0(7) ? ? ? ?
C73 O23' O23 68.5(9) ? ? ? ?

loop_
_geom_bond_atom_site_label_1
_geom_bond_atom_site_label_2
_geom_bond_distance
_geom_bond_site_symmetry_1
_geom_bond_site_symmetry_2
_geom_bond_publ_flag
Zr1 O1 2.225(4) ? ? ?
Zr1 O2 2.185(4) ? ? ?
Zr1 O4 2.053(4) ? ? ?
Zr1 O5 2.241(4) ? ? ?
Zr1 O6 2.282(4) ? ? ?
Zr1 O8 2.195(4) ? ? ?
Zr1 O9 2.163(4) ? ? ?
Zr1 O16 2.234(4) ? ? ?
Zr2 O1 2.214(4) ? ? ?
Zr2 O2 2.261(4) ? ? ?
Zr2 O3 2.047(4) ? ? ?
Zr2 O5 2.190(4) ? ? ?
Zr2 O10 2.169(4) ? ? ?
Zr2 O11 2.191(4) ? ? ?
Zr2 O17 2.192(4) ? ? ?
Zr2 O18 2.303(4) ? ? ?
Zr3 O1 2.097(4) ? ? ?
Zr3 O6 2.167(4) ? ? ?
Zr3 O7 2.089(4) ? ? ?
Zr3 O12 2.122(4) ? ? ?
Zr3 O13 2.165(4) ? ? ?
Zr3 O17 2.153(4) ? ? ?
Zr3 O19 2.159(4) ? ? ?
Zr4 O1 2.074(4) ? ? ?
Zr4 O14 2.156(4) ? ? ?
Zr4 O15 2.121(5) ? ? ?
Zr4 O16 2.113(4) ? ? ?
Zr4 O18 2.085(4) ? ? ?
Zr4 O19 2.143(4) ? ? ?
Zr4 O20 2.256(5) ? ? ?
O2 C1 1.370(7) ? ? ?
O3 C6 1.350(8) ? ? ?
O4 C15 1.351(7) ? ? ?
O5 C20 1.371(7) ? ? ?
O6 C29 1.375(7) ? ? ?
O7 C34 1.350(7) ? ? ?
O8 C44 1.278(8) ? ? ?
O9 C46 1.277(8) ? ? ?
O10 C49 1.267(8) ? ? ?
O11 C51 1.267(9) ? ? ?
O12 C54 1.270(9) ? ? ?
O13 C56 1.279(9) ? ? ?
O14 C59 1.273(8) ? ? ?
O15 C61 1.274(9) ? ? ?
O16 C63 1.428(8) ? ? ?
O17 C64 1.434(8) ? ? ?
O18 C65 1.427(8) ? ? ?
O19 C66 1.443(8) ? ? ?
O20 C67 1.398(11) ? ? ?
C1 C2 1.380(9) ? ? ?
C1 C6 1.390(9) ? ? ?
C2 C3 1.392(9) ? ? ?
C3 C4 1.393(11) ? ? ?
C3 C7 1.529(10) ? ? ?
C4 C5 1.388(11) ? ? ?
C5 C6 1.401(9) ? ? ?
C5 C11 1.551(11) ? ? ?
C7 C8 1.436(14) ? ? ?
C7 C9 1.492(17) ? ? ?
C7 C10 1.414(16) ? ? ?
C11 C12 1.538(13) ? ? ?
C11 C13 1.501(15) ? ? ?
C11 C14 1.511(15) ? ? ?
C15 C16 1.394(9) ? ? ?
C15 C20 1.408(8) ? ? ?
C16 C17 1.390(9) ? ? ?
C16 C21 1.542(9) ? ? ?
C17 C18 1.389(9) ? ? ?
C18 C19 1.387(9) ? ? ?
C18 C25 1.538(9) ? ? ?
C19 C20 1.366(8) ? ? ?
C21 C22 1.516(11) ? ? ?
C21 C23 1.526(11) ? ? ?
C21 C24 1.529(10) ? ? ?
C25 C26 1.508(11) ? ? ?
C25 C27 1.527(12) ? ? ?
C25 C28 1.497(12) ? ? ?
C29 C30 1.378(8) ? ? ?
C29 C34 1.398(9) ? ? ?
C30 C31 1.388(9) ? ? ?
C31 C32 1.392(9) ? ? ?
C31 C35 1.536(9) ? ? ?
C32 C33 1.394(9) ? ? ?
C33 C34 1.400(9) ? ? ?
C33 C39 1.537(9) ? ? ?
C35 C36 1.457(13) ? ? ?
C35 C37 1.427(16) ? ? ?
C35 C38 1.448(17) ? ? ?
C39 C40 1.526(11) ? ? ?
C39 C41 1.490(14) ? ? ?
C39 C42 1.515(12) ? ? ?
C43 C44 1.493(11) ? ? ?
C44 C45 1.400(10) ? ? ?
C45 C46 1.377(11) ? ? ?
C46 C47 1.495(10) ? ? ?
C48 C49 1.506(11) ? ? ?
C49 C50 1.369(11) ? ? ?
C50 C51 1.387(12) ? ? ?
C51 C52 1.503(12) ? ? ?
C53 C54 1.489(12) ? ? ?
C54 C55 1.393(12) ? ? ?
C55 C56 1.373(12) ? ? ?
C56 C57 1.503(11) ? ? ?
C58 C59 1.499(10) ? ? ?
C59 C60 1.378(12) ? ? ?
C60 C61 1.381(12) ? ? ?
C61 C62 1.486(12) ? ? ?
C68 Cl1 1.611(15) ? ? ?
C68 Cl2 1.730(15) ? ? ?
C69 Cl3 1.714(13) ? ? ?
C69 Cl4 1.721(13) ? ? ?
C70 Cl5 1.564(18) ? ? ?
C70 Cl6 1.937(24) ? ? ?
C71 O21 1.35(3) ? ? ?
C72 O22 1.222(23) ? ? ?
C73 O23 1.575(17) ? ? ?
C73 O23' 1.238(18) ? ? ?
O23 O23' 1.528(17) ? ? ?

loop_
_geom_contact_atom_site_label_1
_geom_contact_atom_site_label_2
_geom_contact_distance
_geom_contact_site_symmetry_1
_geom_contact_site_symmetry_2
_geom_contact_publ_flag
? ? ? ? ? ?
